data_7013051
loop_
_publ_author_name
'Cole, Marcus L.'
'Junk, Peter C.'

_publ_section_title
;
 Pyridyl donor induced 1,3-silyl migration in metal complexes of the
 guanidine CyHNC{N(SiMe3)Py}NCy, Py = 2-(6-MeC5H3N)
;
_journal_issue 11
_journal_name_full 'Dalton Transactions'
_journal_page_first 2109
_journal_paper_doi 10.1039/b303772j
_journal_year 2003
_chemical_formula_sum 'C22 H37 Al Cl2 N4 Si'
_chemical_formula_weight 483.53
_chemical_name_common '[AlCl2(AMPTMSDCC)]'
_space_group_IT_number 15
_symmetry_cell_setting monoclinic
_symmetry_space_group_name_Hall '-C 2yc'
_symmetry_space_group_name_H-M 'C 1 2/c 1'
_atom_sites_solution_hydrogens geom
_atom_sites_solution_primary direct
_atom_sites_solution_secondary difmap
_audit_creation_method SHELXL-97
_cell_angle_alpha 90.00
_cell_angle_beta 125.82(3)
_cell_angle_gamma 90.00
_cell_formula_units_Z 8
_cell_length_a 31.997(6)
_cell_length_b 9.1761(18)
_cell_length_c 21.752(4)
_cell_measurement_temperature 123(2)
_cell_volume 5179(3)
_computing_cell_refinement DENZO-SMN
_computing_data_collection 'Nonius Collect'
_computing_data_reduction 'X -Seed'
_computing_molecular_graphics 'X-Seed / POV-Ray'
_computing_publication_material 'Microsoft Office 2000'
_computing_structure_refinement 'SHELXL-97 (Sheldrick, 1997)'
_computing_structure_solution 'SHELXS-97 (Sheldrick, 1990)'
_diffrn_ambient_temperature 123(2)
_diffrn_measured_fraction_theta_full 0.980
_diffrn_measured_fraction_theta_max 0.980
_diffrn_measurement_device_type 'Nonius Kappa CCD'
_diffrn_measurement_method 'psi and omega scans'
_diffrn_radiation_monochromator graphite
_diffrn_radiation_source 'fine-focus sealed tube'
_diffrn_radiation_type MoK\a
_diffrn_radiation_wavelength 0.71073
_diffrn_reflns_av_R_equivalents 0.0730
_diffrn_reflns_av_sigmaI/netI 0.0610
_diffrn_reflns_limit_h_max 42
_diffrn_reflns_limit_h_min -38
_diffrn_reflns_limit_k_max 11
_diffrn_reflns_limit_k_min -8
_diffrn_reflns_limit_l_max 16
_diffrn_reflns_limit_l_min -28
_diffrn_reflns_number 16593
_diffrn_reflns_theta_full 28.29
_diffrn_reflns_theta_max 28.29
_diffrn_reflns_theta_min 3.07
_exptl_absorpt_coefficient_mu 0.348
_exptl_absorpt_correction_T_max 0.9661
_exptl_absorpt_correction_T_min 0.9337
_exptl_absorpt_correction_type none
_exptl_absorpt_process_details 'performed as part of the DENZO-SMN package'
_exptl_crystal_colour colourless
_exptl_crystal_density_diffrn 1.240
_exptl_crystal_density_method 'not measured'
_exptl_crystal_description blocks
_exptl_crystal_F_000 2064
_exptl_crystal_size_max 0.20
_exptl_crystal_size_mid 0.20
_exptl_crystal_size_min 0.10
_refine_diff_density_max 0.932
_refine_diff_density_min -0.459
_refine_diff_density_rms 0.083
_refine_ls_extinction_method none
_refine_ls_goodness_of_fit_ref 1.031
_refine_ls_hydrogen_treatment mixed
_refine_ls_matrix_type full
_refine_ls_number_parameters 275
_refine_ls_number_reflns 6305
_refine_ls_number_restraints 0
_refine_ls_restrained_S_all 1.031
_refine_ls_R_factor_all 0.0674
_refine_ls_R_factor_gt 0.0492
_refine_ls_shift/su_max 0.016
_refine_ls_shift/su_mean 0.001
_refine_ls_structure_factor_coef Fsqd
_refine_ls_weighting_details
;
calc w=1/[\s^2^(Fo^2^)+(0.0864P)^2^+0.0000P] where P=(Fo^2^+2Fc^2^)/3
;
_refine_ls_weighting_scheme calc
_refine_ls_wR_factor_gt 0.1293
_refine_ls_wR_factor_ref 0.1397
_reflns_number_gt 4860
_reflns_number_total 6305
_reflns_threshold_expression >2sigma(I)
_cod_data_source_file b303772j.txt
_cod_data_source_block Compound_4
_cod_original_cell_volume 5178.4(18)
_cod_original_sg_symbol_H-M C2/c
_cod_database_code 7013051

loop_
_symmetry_equiv_pos_as_xyz
'x, y, z'
'-x, y, -z+1/2'
'x+1/2, y+1/2, z'
'-x+1/2, y+1/2, -z+1/2'
'-x, -y, -z'
'x, -y, z-1/2'
'-x+1/2, -y+1/2, -z'
'x+1/2, -y+1/2, z-1/2'

loop_
_atom_site_label
_atom_site_type_symbol
_atom_site_fract_x
_atom_site_fract_y
_atom_site_fract_z
_atom_site_U_iso_or_equiv
_atom_site_adp_type
_atom_site_occupancy
_atom_site_symmetry_multiplicity
_atom_site_calc_flag
_atom_site_refinement_flags
_atom_site_disorder_assembly
_atom_site_disorder_group
Cl2 Cl 0.166020(19) 0.16240(5) 0.09649(3) 0.02386(13) Uani 1 1 d . . .
Si1 Si 0.13716(2) 0.60235(5) 0.33678(3) 0.01863(14) Uani 1 1 d . . .
Cl1 Cl 0.06393(2) 0.06838(5) 0.10766(3) 0.02940(15) Uani 1 1 d . . .
Al1 Al 0.11757(2) 0.23359(5) 0.12776(3) 0.01517(14) Uani 1 1 d . . .
N4 N 0.13787(6) 0.42064(14) 0.30887(8) 0.0147(3) Uani 1 1 d . . .
N2 N 0.09833(6) 0.50804(15) 0.18854(9) 0.0161(3) Uani 1 1 d . . .
N1 N 0.08148(6) 0.40775(15) 0.07395(8) 0.0152(3) Uani 1 1 d . . .
N3 N 0.15321(6) 0.30336(15) 0.22521(8) 0.0142(3) Uani 1 1 d . . .
C9 C 0.20756(7) 0.08218(18) 0.29279(11) 0.0179(4) Uani 1 1 d . . .
H9A H 0.2040 0.0460 0.2470 0.022 Uiso 1 1 calc R . .
H9B H 0.1793 0.0401 0.2934 0.022 Uiso 1 1 calc R . .
C1 C 0.08483(7) 0.52317(18) 0.11696(10) 0.0145(3) Uani 1 1 d . . .
C4 C 0.04183(7) 0.5625(2) -0.03515(11) 0.0222(4) Uani 1 1 d . . .
H4 H 0.0257 0.5742 -0.0879 0.027 Uiso 1 1 calc R . .
C5 C 0.05824(7) 0.4274(2) -0.00226(11) 0.0189(4) Uani 1 1 d . . .
C13 C 0.24777(7) 0.31678(18) 0.29068(11) 0.0176(4) Uani 1 1 d . . .
H13A H 0.2449 0.2862 0.2447 0.021 Uiso 1 1 calc R . .
H13B H 0.2450 0.4243 0.2900 0.021 Uiso 1 1 calc R . .
C11 C 0.30469(7) 0.10308(19) 0.36805(11) 0.0207(4) Uani 1 1 d . . .
H11A H 0.3057 0.0636 0.3266 0.025 Uiso 1 1 calc R . .
H11B H 0.3374 0.0764 0.4168 0.025 Uiso 1 1 calc R . .
C8 C 0.20394(7) 0.24843(17) 0.29041(10) 0.0142(4) Uani 1 1 d . . .
H8 H 0.2083 0.2807 0.3378 0.017 Uiso 1 1 calc R . .
C7 C 0.12942(7) 0.40836(17) 0.23860(10) 0.0140(4) Uani 1 1 d . . .
C12 C 0.30003(8) 0.26904(19) 0.36137(11) 0.0211(4) Uani 1 1 d . . .
H12A H 0.3279 0.3087 0.3591 0.025 Uiso 1 1 calc R . .
H12B H 0.3044 0.3096 0.4070 0.025 Uiso 1 1 calc R . .
C19 C 0.17123(8) 0.24335(19) 0.41963(11) 0.0208(4) Uani 1 1 d . . .
H19A H 0.1729 0.3164 0.4545 0.025 Uiso 1 1 calc R . .
H19B H 0.2051 0.2414 0.4278 0.025 Uiso 1 1 calc R . .
C14 C 0.12901(7) 0.28535(18) 0.33746(10) 0.0168(4) Uani 1 1 d . . .
H14 H 0.1272 0.2040 0.3054 0.020 Uiso 1 1 calc R . .
C2 C 0.06923(7) 0.66293(18) 0.08400(11) 0.0188(4) Uani 1 1 d . . .
H2 H 0.0729 0.7438 0.1141 0.023 Uiso 1 1 calc R . .
C10 C 0.25968(7) 0.03505(19) 0.36395(11) 0.0207(4) Uani 1 1 d . . .
H10A H 0.2616 0.0638 0.4094 0.025 Uiso 1 1 calc R . .
H10B H 0.2625 -0.0724 0.3642 0.025 Uiso 1 1 calc R . .
C3 C 0.04906(7) 0.6830(2) 0.00976(12) 0.0225(4) Uani 1 1 d . . .
H3 H 0.0399 0.7779 -0.0117 0.027 Uiso 1 1 calc R . .
C6 C 0.05038(8) 0.2954(2) -0.04908(11) 0.0247(4) Uani 1 1 d . . .
H6A H 0.0826 0.2721 -0.0426 0.037 Uiso 1 1 calc R . .
H6B H 0.0234 0.3158 -0.1026 0.037 Uiso 1 1 calc R . .
H6C H 0.0400 0.2125 -0.0325 0.037 Uiso 1 1 calc R . .
C16 C 0.06441(9) 0.1407(2) 0.34396(13) 0.0312(5) Uani 1 1 d . . .
H16A H 0.0318 0.1482 0.3394 0.037 Uiso 1 1 calc R . .
H16B H 0.0596 0.0665 0.3072 0.037 Uiso 1 1 calc R . .
C15 C 0.07659(8) 0.2890(2) 0.32455(11) 0.0221(4) Uani 1 1 d . . .
H15A H 0.0494 0.3133 0.2709 0.026 Uiso 1 1 calc R . .
H15B H 0.0768 0.3658 0.3567 0.026 Uiso 1 1 calc R . .
C22 C 0.16755(9) 0.6047(2) 0.44056(12) 0.0307(5) Uani 1 1 d . . .
H22A H 0.1465 0.5475 0.4510 0.046 Uiso 1 1 calc R . .
H22B H 0.1699 0.7054 0.4573 0.046 Uiso 1 1 calc R . .
H22C H 0.2022 0.5624 0.4679 0.046 Uiso 1 1 calc R . .
C20 C 0.17965(9) 0.7126(2) 0.32264(13) 0.0316(5) Uani 1 1 d . . .
H20A H 0.2111 0.6576 0.3406 0.047 Uiso 1 1 calc R . .
H20B H 0.1888 0.8038 0.3513 0.047 Uiso 1 1 calc R . .
H20C H 0.1615 0.7347 0.2686 0.047 Uiso 1 1 calc R . .
C17 C 0.10753(9) 0.0923(2) 0.42399(13) 0.0316(5) Uani 1 1 d . . .
H17A H 0.1089 0.1586 0.4611 0.038 Uiso 1 1 calc R . .
H17B H 0.1001 -0.0071 0.4329 0.038 Uiso 1 1 calc R . .
C18 C 0.15933(9) 0.0926(2) 0.43630(12) 0.0274(5) Uani 1 1 d . . .
H18A H 0.1591 0.0194 0.4027 0.033 Uiso 1 1 calc R . .
H18B H 0.1867 0.0652 0.4894 0.033 Uiso 1 1 calc R . .
C21 C 0.07209(9) 0.6858(2) 0.28873(13) 0.0320(5) Uani 1 1 d . . .
H21A H 0.0568 0.6992 0.2348 0.048 Uiso 1 1 calc R . .
H21B H 0.0752 0.7805 0.3119 0.048 Uiso 1 1 calc R . .
H21C H 0.0500 0.6215 0.2943 0.048 Uiso 1 1 calc R . .

loop_
_atom_site_aniso_label
_atom_site_aniso_U_11
_atom_site_aniso_U_22
_atom_site_aniso_U_33
_atom_site_aniso_U_23
_atom_site_aniso_U_13
_atom_site_aniso_U_12
Cl2 0.0271(3) 0.0253(3) 0.0229(3) -0.00254(18) 0.0167(2) 0.00629(19)
Si1 0.0254(3) 0.0120(2) 0.0221(3) -0.00145(19) 0.0159(2) 0.0017(2)
Cl1 0.0288(3) 0.0155(2) 0.0379(3) 0.00138(19) 0.0161(2) -0.00581(18)
Al1 0.0184(3) 0.0105(3) 0.0173(3) -0.0003(2) 0.0109(2) 0.0012(2)
N4 0.0216(8) 0.0093(6) 0.0184(8) 0.0006(6) 0.0147(7) 0.0013(6)
N2 0.0203(8) 0.0113(7) 0.0201(8) 0.0019(6) 0.0138(7) 0.0027(6)
N1 0.0146(7) 0.0147(7) 0.0188(8) 0.0005(6) 0.0112(7) 0.0005(6)
N3 0.0179(8) 0.0115(7) 0.0168(8) 0.0012(6) 0.0122(7) 0.0032(6)
C9 0.0203(10) 0.0117(8) 0.0241(10) 0.0028(7) 0.0143(8) 0.0015(7)
C1 0.0133(8) 0.0114(8) 0.0201(9) 0.0021(7) 0.0105(7) 0.0020(6)
C4 0.0189(10) 0.0276(10) 0.0222(10) 0.0088(8) 0.0133(9) 0.0041(8)
C5 0.0155(9) 0.0255(9) 0.0190(9) 0.0025(7) 0.0120(8) 0.0002(7)
C13 0.0193(9) 0.0141(8) 0.0213(10) 0.0004(7) 0.0129(8) -0.0005(7)
C11 0.0181(9) 0.0197(9) 0.0225(10) 0.0002(7) 0.0109(8) 0.0046(7)
C8 0.0165(9) 0.0118(8) 0.0155(9) 0.0030(6) 0.0102(8) 0.0036(6)
C7 0.0173(9) 0.0090(7) 0.0185(9) -0.0006(6) 0.0120(8) -0.0018(6)
C12 0.0181(9) 0.0191(9) 0.0257(10) -0.0020(8) 0.0126(8) 0.0002(7)
C19 0.0260(10) 0.0193(9) 0.0219(10) 0.0040(7) 0.0167(9) 0.0038(7)
C14 0.0245(10) 0.0096(8) 0.0212(9) 0.0018(7) 0.0161(8) 0.0017(7)
C2 0.0182(9) 0.0125(8) 0.0281(10) 0.0034(7) 0.0149(9) 0.0020(7)
C10 0.0227(10) 0.0150(8) 0.0257(10) 0.0057(7) 0.0149(9) 0.0058(7)
C3 0.0186(10) 0.0205(9) 0.0327(11) 0.0131(8) 0.0175(9) 0.0071(7)
C6 0.0259(11) 0.0298(10) 0.0192(10) -0.0002(8) 0.0136(9) 0.0029(9)
C16 0.0335(12) 0.0279(11) 0.0352(12) 0.0057(9) 0.0218(11) -0.0069(9)
C15 0.0237(10) 0.0219(9) 0.0250(10) 0.0033(8) 0.0167(9) -0.0002(8)
C22 0.0458(14) 0.0214(10) 0.0260(11) -0.0036(8) 0.0216(11) 0.0037(9)
C20 0.0432(14) 0.0176(9) 0.0406(13) -0.0063(9) 0.0283(12) -0.0093(9)
C17 0.0420(14) 0.0268(11) 0.0337(12) 0.0086(9) 0.0264(11) -0.0020(9)
C18 0.0407(13) 0.0200(9) 0.0274(11) 0.0078(8) 0.0233(11) 0.0069(9)
C21 0.0373(13) 0.0269(11) 0.0360(13) 0.0040(9) 0.0238(11) 0.0161(9)

loop_
_atom_type_symbol
_atom_type_description
_atom_type_scat_dispersion_real
_atom_type_scat_dispersion_imag
_atom_type_scat_source
C C 0.0033 0.0016 'International Tables Vol C Tables 4.2.6.8 and 6.1.1.4'
H H 0.0000 0.0000 'International Tables Vol C Tables 4.2.6.8 and 6.1.1.4'
N N 0.0061 0.0033 'International Tables Vol C Tables 4.2.6.8 and 6.1.1.4'
Al Al 0.0645 0.0514 'International Tables Vol C Tables 4.2.6.8 and 6.1.1.4'
Cl Cl 0.1484 0.1585 'International Tables Vol C Tables 4.2.6.8 and 6.1.1.4'
Si Si 0.0817 0.0704 'International Tables Vol C Tables 4.2.6.8 and 6.1.1.4'

loop_
_geom_angle_atom_site_label_1
_geom_angle_atom_site_label_2
_geom_angle_atom_site_label_3
_geom_angle
_geom_angle_site_symmetry_1
_geom_angle_site_symmetry_3
_geom_angle_publ_flag
N4 Si1 C20 107.28(8) . . ?
N4 Si1 C21 115.30(9) . . ?
C20 Si1 C21 111.66(11) . . ?
N4 Si1 C22 108.80(8) . . ?
C20 Si1 C22 106.29(11) . . ?
C21 Si1 C22 107.13(11) . . ?
N3 Al1 N1 99.16(7) . . ?
N3 Al1 Cl2 113.55(6) . . ?
N1 Al1 Cl2 110.61(5) . . ?
N3 Al1 Cl1 111.44(6) . . ?
N1 Al1 Cl1 110.00(6) . . ?
Cl2 Al1 Cl1 111.44(3) . . ?
C7 N4 C14 115.41(13) . . ?
C7 N4 Si1 114.67(11) . . ?
C14 N4 Si1 126.56(11) . . ?
C7 N2 C1 126.67(15) . . ?
C1 N1 C5 119.42(15) . . ?
C1 N1 Al1 116.58(12) . . ?
C5 N1 Al1 123.54(12) . . ?
C7 N3 C8 118.14(14) . . ?
C7 N3 Al1 116.52(12) . . ?
C8 N3 Al1 125.24(11) . . ?
C8 C9 C10 109.41(15) . . ?
N2 C1 N1 123.18(14) . . ?
N2 C1 C2 117.16(15) . . ?
N1 C1 C2 119.41(16) . . ?
C5 C4 C3 119.49(18) . . ?
C4 C5 N1 121.23(17) . . ?
C4 C5 C6 120.81(17) . . ?
N1 C5 C6 117.96(16) . . ?
C12 C13 C8 110.23(15) . . ?
C10 C11 C12 111.50(16) . . ?
N3 C8 C9 112.94(14) . . ?
N3 C8 C13 110.53(13) . . ?
C9 C8 C13 110.93(14) . . ?
N2 C7 N3 124.03(16) . . ?
N2 C7 N4 114.70(14) . . ?
N3 C7 N4 121.24(15) . . ?
C11 C12 C13 111.65(15) . . ?
C14 C19 C18 109.37(16) . . ?
N4 C14 C19 116.37(15) . . ?
N4 C14 C15 111.20(14) . . ?
C19 C14 C15 110.08(16) . . ?
C3 C2 C1 120.60(17) . . ?
C11 C10 C9 112.12(15) . . ?
C2 C3 C4 119.48(17) . . ?
C17 C16 C15 111.43(18) . . ?
C14 C15 C16 110.87(16) . . ?
C18 C17 C16 111.50(17) . . ?
C17 C18 C19 110.93(16) . . ?

loop_
_geom_bond_atom_site_label_1
_geom_bond_atom_site_label_2
_geom_bond_distance
_geom_bond_site_symmetry_2
_geom_bond_publ_flag
Cl2 Al1 2.1275(8) . ?
Si1 N4 1.7791(15) . ?
Si1 C20 1.859(2) . ?
Si1 C21 1.862(2) . ?
Si1 C22 1.864(2) . ?
Cl1 Al1 2.1348(8) . ?
Al1 N3 1.8369(17) . ?
Al1 N1 1.9172(16) . ?
N4 C7 1.392(2) . ?
N4 C14 1.488(2) . ?
N2 C7 1.321(2) . ?
N2 C1 1.357(2) . ?
N1 C1 1.375(2) . ?
N1 C5 1.375(2) . ?
N3 C7 1.361(2) . ?
N3 C8 1.485(2) . ?
C9 C8 1.528(2) . ?
C9 C10 1.531(3) . ?
C1 C2 1.410(2) . ?
C4 C5 1.373(3) . ?
C4 C3 1.402(3) . ?
C5 C6 1.505(3) . ?
C13 C12 1.531(3) . ?
C13 C8 1.533(2) . ?
C11 C10 1.524(3) . ?
C11 C12 1.529(2) . ?
C19 C14 1.530(3) . ?
C19 C18 1.533(3) . ?
C14 C15 1.530(3) . ?
C2 C3 1.356(3) . ?
C16 C17 1.523(3) . ?
C16 C15 1.541(3) . ?
C17 C18 1.516(3) . ?
